data_4344981
loop_
_publ_author_name
'Tamura, Yuichi'
'Hisamatsu, Yosuke'
'Kumar, Sarvendra'
'Itoh, Taiki'
'Sato, Kyouhei'
'Kuroda, Reiko'
'Aoki, Shin'

_publ_section_title
;
 Efficient Synthesis of Tris-Heteroleptic Iridium(III) Complexes Based on
 the Zn(2+)-Promoted Degradation of Tris-Cyclometalated Iridium(III)
 Complexes and Their Photophysical Properties.
;
_journal_issue 2
_journal_name_full 'Inorganic chemistry'
_journal_page_first 812
_journal_page_last 833
_journal_paper_doi 10.1021/acs.inorgchem.6b02270
_journal_volume 56
_journal_year 2017
_chemical_formula_sum 'C48 H40 Br2 Ir2 N4'
_chemical_formula_weight 1217.06
_chemical_name_systematic
;
 ?
;
_space_group_IT_number 14
_symmetry_cell_setting monoclinic
_symmetry_space_group_name_Hall '-P 2yn'
_symmetry_space_group_name_H-M 'P 1 21/n 1'
_atom_sites_solution_hydrogens geom
_atom_sites_solution_primary direct
_atom_sites_solution_secondary difmap
_audit_creation_method SHELXL-97
_cell_angle_alpha 90.00
_cell_angle_beta 96.241(2)
_cell_angle_gamma 90.00
_cell_formula_units_Z 4
_cell_length_a 11.6206(6)
_cell_length_b 14.8110(7)
_cell_length_c 25.0132(13)
_cell_measurement_reflns_used 8759
_cell_measurement_temperature 296(2)
_cell_measurement_theta_max 24.99
_cell_measurement_theta_min 2.45
_cell_volume 4279.6(4)
_computing_cell_refinement 'Bruker SAINT'
_computing_data_collection 'Bruker APEX2'
_computing_data_reduction 'Bruker SAINT'
_computing_molecular_graphics 'Bruker SHELXTL'
_computing_publication_material 'Bruker SHELXTL'
_computing_structure_refinement 'SHELXL-2014 (Sheldrick 2014)'
_computing_structure_solution 'SHELXS-97 (Sheldrick 2008)'
_diffrn_ambient_temperature 296(2)
_diffrn_measured_fraction_theta_full 0.994
_diffrn_measured_fraction_theta_max 0.994
_diffrn_measurement_device_type 'Bruker APEX-II CCD'
_diffrn_measurement_method '\f and \w scans'
_diffrn_radiation_monochromator graphite
_diffrn_radiation_source 'fine-focus sealed tube'
_diffrn_radiation_type MoK\a
_diffrn_radiation_wavelength 0.71073
_diffrn_reflns_av_R_equivalents 0.0746
_diffrn_reflns_av_sigmaI/netI 0.0823
_diffrn_reflns_limit_h_max 13
_diffrn_reflns_limit_h_min -12
_diffrn_reflns_limit_k_max 17
_diffrn_reflns_limit_k_min -17
_diffrn_reflns_limit_l_max 29
_diffrn_reflns_limit_l_min -29
_diffrn_reflns_number 25592
_diffrn_reflns_theta_full 25.00
_diffrn_reflns_theta_max 25.03
_diffrn_reflns_theta_min 2.24
_exptl_absorpt_coefficient_mu 8.118
_exptl_absorpt_correction_T_max 0.197
_exptl_absorpt_correction_T_min 0.055
_exptl_absorpt_correction_type multi-scan
_exptl_crystal_colour yellow
_exptl_crystal_density_diffrn 1.889
_exptl_crystal_density_method 'not measured'
_exptl_crystal_description prism
_exptl_crystal_F_000 2320
_exptl_crystal_size_max 0.34
_exptl_crystal_size_mid 0.27
_exptl_crystal_size_min 0.20
_refine_diff_density_max 3.898
_refine_diff_density_min -2.885
_refine_diff_density_rms 0.288
_refine_ls_extinction_method none
_refine_ls_goodness_of_fit_ref 1.139
_refine_ls_hydrogen_treatment mixed
_refine_ls_matrix_type full
_refine_ls_number_parameters 509
_refine_ls_number_reflns 7525
_refine_ls_number_restraints 336
_refine_ls_restrained_S_all 1.117
_refine_ls_R_factor_all 0.1049
_refine_ls_R_factor_gt 0.0650
_refine_ls_shift/su_max 0.001
_refine_ls_shift/su_mean 0.000
_refine_ls_structure_factor_coef Fsqd
_refine_ls_weighting_details 'calc w=1/[\s^2^(Fo^2^)+(0.0004P)^2^+185.8601P] where P=(Fo^2^+2Fc^2^)/3'
_refine_ls_weighting_scheme calc
_refine_ls_wR_factor_gt 0.1391
_refine_ls_wR_factor_ref 0.1570
_reflns_number_gt 5375
_reflns_number_total 7525
_reflns_threshold_expression >2\s(I)
_cod_data_source_file ic6b02270_si_002.cif
_cod_data_source_block fkn1_p21n
_cod_depositor_comments
;
The following automatic conversions were performed:

'_symmetry_cell_setting' value 'Monoclinic' changed to 'monoclinic'
according to
/usr/data/users/saulius/crontab/automatic-downloads/rss-feeds/ACS/lib/dictionaries/cif_core.dic
dictionary named 'cif_core.dic' version 2.4.2 from 2011-04-26.

Automatic conversion script
Id: cif_fix_values 4268 2015-11-12 08:31:59Z antanas 

 Adding full bibliography for 4344979--4344983.cif.
;
_cod_original_sg_symbol_H-M P2(1)/n
_cod_database_code 4344981

loop_
_symmetry_equiv_pos_as_xyz
'x, y, z'
'-x+1/2, y+1/2, -z+1/2'
'-x, -y, -z'
'x-1/2, -y-1/2, z-1/2'

loop_
_atom_site_label
_atom_site_type_symbol
_atom_site_fract_x
_atom_site_fract_y
_atom_site_fract_z
_atom_site_U_iso_or_equiv
_atom_site_adp_type
_atom_site_occupancy
_atom_site_symmetry_multiplicity
_atom_site_calc_flag
_atom_site_refinement_flags
Ir01 Ir 0.57083(6) 0.63295(4) 0.81873(2) 0.02171(17) Uani 1 1 d .
C1 C 0.3912(14) 0.4069(10) 0.6125(6) 0.025(3) Uani 1 1 d U
H1 H 0.3321 0.3958 0.6339 0.030 Uiso 1 1 calc R
Ir02 Ir 0.43436(6) 0.58825(4) 0.67119(2) 0.02236(17) Uani 1 1 d .
C2 C 0.4506(14) 0.4888(10) 0.6174(6) 0.024(3) Uani 1 1 d U
Br03 Br 0.56993(15) 0.50334(9) 0.74734(6) 0.0253(4) Uani 1 1 d .
C3 C 0.7907(14) 0.6545(10) 0.7635(6) 0.025(3) Uani 1 1 d U
H3 H 0.7681 0.6020 0.7448 0.030 Uiso 1 1 calc R
Br04 Br 0.43558(15) 0.71776(9) 0.74285(6) 0.0255(4) Uani 1 1 d .
N005 N 0.7188(11) 0.6911(8) 0.7959(5) 0.023(2) Uani 1 1 d U
N006 N 0.2847(12) 0.5366(8) 0.6945(5) 0.026(3) Uani 1 1 d U
N007 N 0.5745(11) 0.6357(8) 0.6374(5) 0.024(2) Uani 1 1 d U
N008 N 0.4347(12) 0.5767(8) 0.8526(5) 0.025(2) Uani 1 1 d U
C00A C 0.7530(14) 0.7692(9) 0.8234(6) 0.022(3) Uani 1 1 d U
C00D C 0.6649(15) 0.5572(9) 0.8744(6) 0.023(3) Uani 1 1 d U
C00E C 0.6695(14) 0.8013(10) 0.8583(6) 0.023(3) Uani 1 1 d U
C00F C 0.5756(14) 0.7428(10) 0.8662(6) 0.025(3) Uani 1 1 d U
C00G C 0.4960(14) 0.7725(10) 0.8993(6) 0.026(3) Uani 1 1 d U
H00G H 0.4338 0.7352 0.9044 0.031 Uiso 1 1 calc R
C00H C 0.8952(15) 0.6912(10) 0.7568(6) 0.027(3) Uani 1 1 d U
H00H H 0.9426 0.6647 0.7336 0.033 Uiso 1 1 calc R
C00I C 0.5387(15) 0.5045(10) 0.5854(6) 0.026(3) Uani 1 1 d U
C00J C 0.1855(15) 0.5648(10) 0.6658(6) 0.029(3) Uani 1 1 d U
C00K C 0.2515(16) 0.7484(10) 0.5421(6) 0.029(3) Uani 1 1 d U
C00L C 0.6085(15) 0.5867(11) 0.5962(6) 0.028(3) Uani 1 1 d U
C00M C 0.3195(15) 0.6502(10) 0.6176(6) 0.027(3) Uani 1 1 d U
C00N C 0.9309(15) 0.7691(10) 0.7853(6) 0.029(3) Uani 1 1 d U
H00N H 1.0032 0.7940 0.7820 0.034 Uiso 1 1 calc R
C00O C 0.3246(15) 0.5915(11) 0.8396(6) 0.028(3) Uani 1 1 d U
H00O H 0.3034 0.6324 0.8120 0.034 Uiso 1 1 calc R
C00P C 0.2784(17) 0.4736(10) 0.7327(6) 0.033(3) Uani 1 1 d U
H00P H 0.3462 0.4541 0.7525 0.039 Uiso 1 1 calc R
C00Q C 0.2762(16) 0.8069(11) 0.4954(6) 0.034(4) Uani 1 1 d U
H00A H 0.2627 0.7729 0.4626 0.051 Uiso 1 1 calc R
H00B H 0.3554 0.8264 0.5004 0.051 Uiso 1 1 calc R
H00C H 0.2262 0.8586 0.4935 0.051 Uiso 1 1 calc R
C00R C 0.2381(15) 0.5506(11) 0.8639(6) 0.031(3) Uani 1 1 d U
H00R H 0.1608 0.5637 0.8530 0.037 Uiso 1 1 calc R
C00S C 0.4692(15) 0.5165(10) 0.8947(6) 0.026(3) Uani 1 1 d U
C00T C 0.7809(16) 0.5465(10) 0.8831(6) 0.030(3) Uani 1 1 d U
H00T H 0.8274 0.5808 0.8630 0.037 Uiso 1 1 calc R
C00U C 0.2055(15) 0.6313(10) 0.6230(6) 0.028(3) Uani 1 1 d U
C00V C 0.1742(17) 0.4371(12) 0.7435(7) 0.039(3) Uani 1 1 d U
H00V H 0.1728 0.3936 0.7702 0.047 Uiso 1 1 calc R
C00W C 0.8597(14) 0.8081(10) 0.8177(6) 0.027(3) Uani 1 1 d U
H00W H 0.8821 0.8609 0.8362 0.033 Uiso 1 1 calc R
C00X C 0.6790(15) 0.8859(10) 0.8838(6) 0.028(3) Uani 1 1 d U
H00X H 0.7401 0.9241 0.8784 0.033 Uiso 1 1 calc R
C00Y C 0.5968(15) 0.9124(11) 0.9172(6) 0.030(3) Uani 1 1 d U
H00Y H 0.6036 0.9683 0.9341 0.036 Uiso 1 1 calc R
C00Z C 0.0717(18) 0.4648(12) 0.7149(7) 0.040(3) Uani 1 1 d U
H00Z H 0.0006 0.4411 0.7217 0.048 Uiso 1 1 calc R
C010 C 0.7227(16) 0.7465(12) 0.6247(7) 0.036(3) Uani 1 1 d U
H010 H 0.7597 0.8005 0.6348 0.044 Uiso 1 1 calc R
C011 C 0.5042(15) 0.8560(10) 0.9256(6) 0.028(3) Uani 1 1 d U
C012 C 0.5894(15) 0.5037(9) 0.9048(6) 0.025(3) Uani 1 1 d U
C013 C 0.7655(16) 0.4391(10) 0.9535(6) 0.031(3) Uani 1 1 d U
H013 H 0.7994 0.4017 0.9807 0.037 Uiso 1 1 calc R
C014 C 0.6991(15) 0.6159(11) 0.5675(6) 0.033(3) Uani 1 1 d U
H014 H 0.7198 0.5822 0.5386 0.039 Uiso 1 1 calc R
C015 C 0.6312(15) 0.7146(11) 0.6512(6) 0.031(3) Uani 1 1 d U
H015 H 0.6079 0.7484 0.6794 0.038 Uiso 1 1 calc R
C016 C 0.4188(15) 0.3415(10) 0.5761(6) 0.027(3) Uani 1 1 d U
C017 C 0.3426(15) 0.7112(10) 0.5758(6) 0.027(3) Uani 1 1 d U
H017 H 0.4186 0.7261 0.5711 0.033 Uiso 1 1 calc R
C018 C 0.0803(17) 0.5294(11) 0.6757(7) 0.035(3) Uani 1 1 d U
H018 H 0.0133 0.5496 0.6556 0.043 Uiso 1 1 calc R
C019 C 0.5638(16) 0.4387(10) 0.5468(6) 0.031(3) Uani 1 1 d U
H019 H 0.6201 0.4502 0.5240 0.037 Uiso 1 1 calc R
C01A C 0.6473(15) 0.4471(10) 0.9460(6) 0.029(3) Uani 1 1 d U
H01A H 0.6031 0.4149 0.9682 0.034 Uiso 1 1 calc R
C01B C 0.7572(16) 0.6945(11) 0.5822(7) 0.035(3) Uani 1 1 d U
H01B H 0.8189 0.7131 0.5642 0.042 Uiso 1 1 calc R
C01C C 0.2685(16) 0.4884(11) 0.9056(7) 0.033(3) Uani 1 1 d U
H01C H 0.2120 0.4591 0.9228 0.040 Uiso 1 1 calc R
C01D C 0.5048(16) 0.3587(11) 0.5434(6) 0.032(3) Uani 1 1 d U
H01D H 0.5229 0.3153 0.5187 0.039 Uiso 1 1 calc R
C01E C 0.8349(16) 0.4853(10) 0.9216(6) 0.032(3) Uani 1 1 d U
C01F C 0.1396(17) 0.7278(11) 0.5489(7) 0.035(3) Uani 1 1 d U
H01F H 0.0796 0.7527 0.5259 0.042 Uiso 1 1 calc R
C01G C 0.1147(17) 0.6707(10) 0.5894(6) 0.034(3) Uani 1 1 d U
H01G H 0.0382 0.6582 0.5944 0.040 Uiso 1 1 calc R
C01H C 0.4160(16) 0.8873(11) 0.9610(6) 0.033(4) Uani 1 1 d U
H01E H 0.3692 0.9338 0.9429 0.050 Uiso 1 1 calc R
H01H H 0.4546 0.9106 0.9940 0.050 Uiso 1 1 calc R
H01I H 0.3677 0.8374 0.9687 0.050 Uiso 1 1 calc R
C01I C 0.9626(16) 0.4727(12) 0.9261(7) 0.042(4) Uani 1 1 d U
H01J H 0.9841 0.4484 0.8930 0.064 Uiso 1 1 calc R
H01K H 0.9858 0.4317 0.9550 0.064 Uiso 1 1 calc R
H01L H 1.0002 0.5298 0.9332 0.064 Uiso 1 1 calc R
C01J C 0.3830(16) 0.4723(11) 0.9200(7) 0.034(3) Uani 1 1 d U
H01M H 0.4047 0.4310 0.9473 0.040 Uiso 1 1 calc R
C01K C 0.3570(18) 0.2531(11) 0.5738(7) 0.042(4) Uani 1 1 d U
H01N H 0.3206 0.2430 0.5380 0.063 Uiso 1 1 calc R
H01O H 0.2992 0.2538 0.5985 0.063 Uiso 1 1 calc R
H01P H 0.4114 0.2055 0.5835 0.063 Uiso 1 1 calc R

loop_
_atom_site_aniso_label
_atom_site_aniso_U_11
_atom_site_aniso_U_22
_atom_site_aniso_U_33
_atom_site_aniso_U_23
_atom_site_aniso_U_13
_atom_site_aniso_U_12
Ir01 0.0315(4) 0.0097(3) 0.0240(3) -0.0002(2) 0.0034(3) -0.0004(3)
C1 0.032(7) 0.019(6) 0.024(6) 0.003(5) -0.001(5) 0.005(5)
Ir02 0.0326(4) 0.0100(3) 0.0243(3) 0.0000(2) 0.0019(3) 0.0007(3)
C2 0.029(7) 0.020(6) 0.023(5) 0.018(5) 0.006(5) 0.008(5)
Br03 0.0397(11) 0.0106(7) 0.0252(8) -0.0007(6) 0.0010(7) 0.0018(6)
C3 0.033(7) 0.018(6) 0.025(6) 0.002(5) 0.009(5) 0.004(5)
Br04 0.0388(11) 0.0098(7) 0.0273(8) -0.0009(6) 0.0017(7) 0.0027(6)
N005 0.027(6) 0.019(5) 0.023(5) 0.006(4) 0.005(5) -0.001(5)
N006 0.036(6) 0.018(5) 0.025(5) -0.002(4) 0.005(5) -0.004(5)
N007 0.028(6) 0.023(5) 0.021(5) 0.007(4) 0.002(5) 0.007(5)
N008 0.028(6) 0.018(5) 0.030(5) -0.003(4) 0.007(5) -0.005(5)
C00A 0.024(6) 0.016(5) 0.025(5) 0.003(4) -0.001(5) 0.001(5)
C00D 0.039(7) 0.006(5) 0.027(6) -0.005(5) 0.013(5) 0.002(5)
C00E 0.027(6) 0.016(5) 0.026(5) 0.002(4) 0.000(5) 0.002(5)
C00F 0.030(7) 0.020(6) 0.024(6) 0.011(5) -0.001(5) 0.005(5)
C00G 0.026(7) 0.022(6) 0.029(6) 0.004(5) -0.001(5) 0.003(5)
C00H 0.032(7) 0.019(6) 0.032(6) 0.004(5) 0.009(6) -0.002(5)
C00I 0.032(6) 0.023(5) 0.025(5) 0.003(5) 0.005(5) 0.009(5)
C00J 0.035(6) 0.020(5) 0.032(5) -0.009(5) 0.005(5) -0.004(5)
C00K 0.037(7) 0.016(5) 0.030(6) -0.004(5) -0.005(6) 0.012(5)
C00L 0.033(6) 0.025(5) 0.025(5) 0.005(5) 0.003(5) 0.010(5)
C00M 0.036(7) 0.017(6) 0.028(6) -0.009(5) 0.004(6) 0.006(5)
C00N 0.030(7) 0.020(6) 0.036(6) 0.006(5) 0.003(6) 0.000(5)
C00O 0.029(6) 0.024(6) 0.033(6) -0.007(5) 0.006(5) -0.005(6)
C00P 0.047(7) 0.022(6) 0.030(6) -0.003(5) 0.007(6) -0.005(6)
C00Q 0.047(11) 0.023(8) 0.029(8) -0.007(6) -0.007(8) 0.005(7)
C00R 0.029(7) 0.028(6) 0.037(6) -0.005(5) 0.007(6) 0.001(6)
C00S 0.029(6) 0.019(5) 0.031(5) -0.003(5) 0.003(5) -0.003(5)
C00T 0.043(7) 0.017(6) 0.030(6) -0.003(5) 0.001(6) 0.006(6)
C00U 0.036(6) 0.016(5) 0.031(5) -0.010(5) 0.004(5) 0.001(5)
C00V 0.050(8) 0.029(6) 0.039(7) -0.004(6) 0.008(6) -0.008(6)
C00W 0.030(7) 0.019(6) 0.033(6) 0.001(5) 0.003(5) -0.001(5)
C00X 0.034(7) 0.015(6) 0.032(6) 0.001(5) -0.001(5) 0.001(5)
C00Y 0.037(7) 0.019(6) 0.034(6) -0.005(5) 0.000(6) -0.003(6)
C00Z 0.046(8) 0.037(7) 0.038(7) -0.004(6) 0.011(6) -0.010(6)
C010 0.039(7) 0.033(6) 0.037(6) 0.010(6) 0.002(6) -0.006(6)
C011 0.029(6) 0.020(6) 0.034(6) -0.002(5) 0.000(5) 0.003(5)
C012 0.031(6) 0.010(5) 0.036(5) -0.001(4) 0.010(5) 0.003(5)
C013 0.044(7) 0.018(6) 0.031(6) 0.005(5) 0.003(6) 0.002(6)
C014 0.037(7) 0.032(6) 0.029(6) 0.004(5) 0.005(6) 0.006(6)
C015 0.035(7) 0.029(6) 0.030(6) 0.010(5) 0.000(6) 0.000(6)
C016 0.035(7) 0.017(5) 0.029(6) -0.002(5) -0.002(5) 0.010(5)
C017 0.035(7) 0.018(6) 0.027(6) -0.007(5) -0.002(6) 0.004(5)
C018 0.042(7) 0.029(6) 0.035(6) -0.006(5) 0.006(6) -0.006(6)
C019 0.038(7) 0.028(6) 0.027(6) -0.001(5) 0.008(6) 0.010(6)
C01A 0.041(7) 0.013(5) 0.033(6) 0.004(5) 0.007(6) 0.003(5)
C01B 0.038(7) 0.032(6) 0.036(6) 0.008(6) 0.007(6) -0.005(6)
C01C 0.034(7) 0.027(6) 0.040(6) 0.001(5) 0.009(6) -0.006(6)
C01D 0.043(7) 0.025(6) 0.029(6) -0.001(5) 0.003(6) 0.013(6)
C01E 0.047(7) 0.020(6) 0.028(6) -0.003(5) 0.001(6) 0.002(5)
C01F 0.044(7) 0.024(6) 0.035(6) -0.008(5) -0.005(6) 0.007(6)
C01G 0.043(7) 0.020(6) 0.036(6) -0.009(5) 0.001(6) 0.005(6)
C01H 0.046(10) 0.024(8) 0.030(8) -0.005(6) 0.005(7) 0.006(7)
C01I 0.044(11) 0.039(9) 0.043(9) 0.009(8) -0.002(9) -0.004(8)
C01J 0.038(7) 0.026(6) 0.038(6) 0.003(5) 0.007(6) -0.008(6)
C01K 0.058(12) 0.023(8) 0.046(9) -0.002(7) 0.009(9) 0.002(8)

loop_
_atom_type_symbol
_atom_type_description
_atom_type_scat_dispersion_real
_atom_type_scat_dispersion_imag
_atom_type_scat_source
C C 0.0033 0.0016 'International Tables Vol C Tables 4.2.6.8 and 6.1.1.4'
H H 0.0000 0.0000 'International Tables Vol C Tables 4.2.6.8 and 6.1.1.4'
N N 0.0061 0.0033 'International Tables Vol C Tables 4.2.6.8 and 6.1.1.4'
Br Br -0.2901 2.4595 'International Tables Vol C Tables 4.2.6.8 and 6.1.1.4'
Ir Ir -1.4442 7.9887 'International Tables Vol C Tables 4.2.6.8 and 6.1.1.4'

loop_
_geom_angle_atom_site_label_1
_geom_angle_atom_site_label_2
_geom_angle_atom_site_label_3
_geom_angle
C00F Ir01 C00D 93.7(6)
C00F Ir01 N008 93.3(6)
C00D Ir01 N008 82.7(6)
C00F Ir01 N005 81.7(6)
C00D Ir01 N005 91.0(6)
N008 Ir01 N005 171.8(5)
C00F Ir01 Br03 172.9(4)
C00D Ir01 Br03 91.4(4)
N008 Ir01 Br03 92.2(3)
N005 Ir01 Br03 93.4(3)
C00F Ir01 Br04 90.9(4)
C00D Ir01 Br04 174.3(4)
N008 Ir01 Br04 93.7(4)
N005 Ir01 Br04 92.9(3)
Br03 Ir01 Br04 84.31(5)
C016 C1 C2 121.1(15)
C016 C1 H1 119.5
C2 C1 H1 119.5
C00M Ir02 C2 89.5(6)
C00M Ir02 N007 94.0(6)
C2 Ir02 N007 80.7(6)
C00M Ir02 N006 80.6(6)
C2 Ir02 N006 93.5(6)
N007 Ir02 N006 172.1(5)
C00M Ir02 Br04 94.4(4)
C2 Ir02 Br04 174.4(5)
N007 Ir02 Br04 94.9(4)
N006 Ir02 Br04 91.2(3)
C00M Ir02 Br03 174.7(5)
C2 Ir02 Br03 92.4(4)
N007 Ir02 Br03 91.3(3)
N006 Ir02 Br03 94.3(4)
Br04 Ir02 Br03 84.11(5)
C00I C2 C1 119.0(14)
C00I C2 Ir02 113.0(11)
C1 C2 Ir02 127.8(11)
Ir01 Br03 Ir02 95.74(5)
N005 C3 C00H 122.5(15)
N005 C3 H3 118.8
C00H C3 H3 118.8
Ir02 Br04 Ir01 95.83(5)
C3 N005 C00A 118.4(13)
C3 N005 Ir01 126.4(10)
C00A N005 Ir01 114.5(10)
C00P N006 C00J 118.8(15)
C00P N006 Ir02 125.3(12)
C00J N006 Ir02 115.8(10)
C00L N007 C015 118.5(14)
C00L N007 Ir02 116.3(11)
C015 N007 Ir02 125.1(11)
C00O N008 C00S 119.1(14)
C00O N008 Ir01 127.4(11)
C00S N008 Ir01 113.4(11)
N005 C00A C00W 120.6(14)
N005 C00A C00E 113.4(13)
C00W C00A C00E 126.0(14)
C00T C00D C012 120.0(14)
C00T C00D Ir01 129.3(12)
C012 C00D Ir01 110.5(12)
C00X C00E C00F 120.2(15)
C00X C00E C00A 122.6(14)
C00F C00E C00A 117.2(13)
C00G C00F C00E 117.6(14)
C00G C00F Ir01 129.5(12)
C00E C00F Ir01 112.5(11)
C00F C00G C011 123.3(16)
C00F C00G H00G 118.4
C011 C00G H00G 118.4
C3 C00H C00N 119.3(15)
C3 C00H H00H 120.4
C00N C00H H00H 120.4
C2 C00I C019 119.7(15)
C2 C00I C00L 117.4(14)
C019 C00I C00L 122.8(15)
N006 C00J C018 120.5(15)
N006 C00J C00U 113.1(15)
C018 C00J C00U 126.3(16)
C01F C00K C017 120.5(16)
C01F C00K C00Q 119.3(15)
C017 C00K C00Q 120.0(16)
N007 C00L C014 121.4(15)
N007 C00L C00I 112.5(14)
C014 C00L C00I 126.1(14)
C00U C00M C017 117.4(15)
C00U C00M Ir02 114.8(12)
C017 C00M Ir02 127.8(13)
C00W C00N C00H 119.6(16)
C00W C00N H00N 120.2
C00H C00N H00N 120.2
N008 C00O C00R 124.2(16)
N008 C00O H00O 117.9
C00R C00O H00O 117.9
N006 C00P C00V 121.9(17)
N006 C00P H00P 119.1
C00V C00P H00P 119.1
C00K C00Q H00A 109.5
C00K C00Q H00B 109.5
H00A C00Q H00B 109.5
C00K C00Q H00C 109.5
H00A C00Q H00C 109.5
H00B C00Q H00C 109.5
C00O C00R C01C 118.8(17)
C00O C00R H00R 120.6
C01C C00R H00R 120.6
C01J C00S C012 126.9(15)
C01J C00S N008 118.3(15)
C012 C00S N008 114.7(14)
C00D C00T C01E 123.0(16)
C00D C00T H00T 118.5
C01E C00T H00T 118.5
C00M C00U C01G 121.7(16)
C00M C00U C00J 115.6(15)
C01G C00U C00J 122.6(16)
C00P C00V C00Z 120.5(17)
C00P C00V H00V 119.7
C00Z C00V H00V 119.7
C00N C00W C00A 119.7(15)
C00N C00W H00W 120.2
C00A C00W H00W 120.2
C00Y C00X C00E 119.9(15)
C00Y C00X H00X 120.0
C00E C00X H00X 120.0
C00X C00Y C011 120.8(15)
C00X C00Y H00Y 119.6
C011 C00Y H00Y 119.6
C018 C00Z C00V 116.6(18)
C018 C00Z H00Z 121.7
C00V C00Z H00Z 121.7
C015 C010 C01B 117.9(16)
C015 C010 H010 121.0
C01B C010 H010 121.0
C00Y C011 C00G 118.2(15)
C00Y C011 C01H 119.5(14)
C00G C011 C01H 122.3(15)
C00S C012 C01A 125.9(15)
C00S C012 C00D 118.5(14)
C01A C012 C00D 115.4(15)
C01A C013 C01E 121.2(16)
C01A C013 H013 119.4
C01E C013 H013 119.4
C01B C014 C00L 119.7(16)
C01B C014 H014 120.2
C00L C014 H014 120.2
N007 C015 C010 122.8(16)
N007 C015 H015 118.6
C010 C015 H015 118.6
C01D C016 C1 119.5(15)
C01D C016 C01K 121.1(14)
C1 C016 C01K 119.5(15)
C00K C017 C00M 120.1(17)
C00K C017 H017 119.9
C00M C017 H017 119.9
C00J C018 C00Z 121.8(18)
C00J C018 H018 119.1
C00Z C018 H018 119.1
C01D C019 C00I 119.9(16)
C01D C019 H019 120.1
C00I C019 H019 120.1
C013 C01A C012 122.2(15)
C013 C01A H01A 118.9
C012 C01A H01A 118.9
C014 C01B C010 119.7(16)
C014 C01B H01B 120.2
C010 C01B H01B 120.2
C01J C01C C00R 118.0(16)
C01J C01C H01C 121.0
C00R C01C H01C 121.0
C019 C01D C016 120.8(15)
C019 C01D H01D 119.6
C016 C01D H01D 119.6
C013 C01E C00T 117.8(17)
C013 C01E C01I 122.4(15)
C00T C01E C01I 119.8(16)
C00K C01F C01G 120.6(17)
C00K C01F H01F 119.7
C01G C01F H01F 119.7
C01F C01G C00U 119.6(18)
C01F C01G H01G 120.2
C00U C01G H01G 120.2
C011 C01H H01E 109.5
C011 C01H H01H 109.5
H01E C01H H01H 109.5
C011 C01H H01I 109.5
H01E C01H H01I 109.5
H01H C01H H01I 109.5
C01E C01I H01J 109.5
C01E C01I H01K 109.5
H01J C01I H01K 109.5
C01E C01I H01L 109.5
H01J C01I H01L 109.5
H01K C01I H01L 109.5
C01C C01J C00S 121.7(16)
C01C C01J H01M 119.2
C00S C01J H01M 119.2
C016 C01K H01N 109.5
C016 C01K H01O 109.5
H01N C01K H01O 109.5
C016 C01K H01P 109.5
H01N C01K H01P 109.5
H01O C01K H01P 109.5

loop_
_geom_bond_atom_site_label_1
_geom_bond_atom_site_label_2
_geom_bond_distance
Ir01 C00F 2.012(15)
Ir01 C00D 2.016(16)
Ir01 N008 2.051(13)
Ir01 N005 2.059(13)
Ir01 Br03 2.6212(15)
Ir01 Br04 2.6460(16)
C1 C016 1.39(2)
C1 C2 1.39(2)
C1 H1 0.9300
Ir02 C00M 2.008(16)
Ir02 C2 2.018(16)
Ir02 N007 2.039(13)
Ir02 N006 2.042(13)
Ir02 Br04 2.6243(15)
Ir02 Br03 2.6530(16)
C2 C00I 1.39(2)
C3 N005 1.340(19)
C3 C00H 1.36(2)
C3 H3 0.9300
N005 C00A 1.382(19)
N006 C00P 1.34(2)
N006 C00J 1.36(2)
N007 C00L 1.354(19)
N007 C015 1.37(2)
N008 C00O 1.30(2)
N008 C00S 1.40(2)
C00A C00W 1.39(2)
C00A C00E 1.45(2)
C00D C00T 1.35(2)
C00D C012 1.46(2)
C00E C00X 1.41(2)
C00E C00F 1.42(2)
C00F C00G 1.38(2)
C00G C011 1.40(2)
C00G H00G 0.9300
C00H C00N 1.39(2)
C00H H00H 0.9300
C00I C019 1.42(2)
C00I C00L 1.47(2)
C00J C018 1.38(2)
C00J C00U 1.49(2)
C00K C01F 1.36(2)
C00K C017 1.39(2)
C00K C00Q 1.51(2)
C00L C014 1.41(2)
C00M C00U 1.37(2)
C00M C017 1.43(2)
C00N C00W 1.35(2)
C00N H00N 0.9300
C00O C00R 1.37(2)
C00O H00O 0.9300
C00P C00V 1.38(2)
C00P H00P 0.9300
C00Q H00A 0.9600
C00Q H00B 0.9600
C00Q H00C 0.9600
C00R C01C 1.41(2)
C00R H00R 0.9300
C00S C01J 1.40(2)
C00S C012 1.40(2)
C00T C01E 1.42(2)
C00T H00T 0.9300
C00U C01G 1.40(2)
C00V C00Z 1.38(3)
C00V H00V 0.9300
C00W H00W 0.9300
C00X C00Y 1.39(2)
C00X H00X 0.9300
C00Y C011 1.40(2)
C00Y H00Y 0.9300
C00Z C018 1.38(2)
C00Z H00Z 0.9300
C010 C015 1.39(2)
C010 C01B 1.40(2)
C010 H010 0.9300
C011 C01H 1.50(2)
C012 C01A 1.44(2)
C013 C01A 1.37(2)
C013 C01E 1.38(2)
C013 H013 0.9300
C014 C01B 1.38(2)
C014 H014 0.9300
C015 H015 0.9300
C016 C01D 1.38(2)
C016 C01K 1.49(2)
C017 H017 0.9300
C018 H018 0.9300
C019 C01D 1.37(2)
C019 H019 0.9300
C01A H01A 0.9300
C01B H01B 0.9300
C01C C01J 1.36(2)
C01C H01C 0.9300
C01D H01D 0.9300
C01E C01I 1.49(3)
C01F C01G 1.37(2)
C01F H01F 0.9300
C01G H01G 0.9300
C01H H01E 0.9600
C01H H01H 0.9600
C01H H01I 0.9600
C01I H01J 0.9600
C01I H01K 0.9600
C01I H01L 0.9600
C01J H01M 0.9300
C01K H01N 0.9600
C01K H01O 0.9600
C01K H01P 0.9600

loop_
_geom_torsion_atom_site_label_1
_geom_torsion_atom_site_label_2
_geom_torsion_atom_site_label_3
_geom_torsion_atom_site_label_4
_geom_torsion
C016 C1 C2 C00I 0(2)
C016 C1 C2 Ir02 -174.6(12)
C00M Ir02 C2 C00I 91.3(12)
N007 Ir02 C2 C00I -2.8(11)
N006 Ir02 C2 C00I 171.8(11)
Br04 Ir02 C2 C00I -43(4)
Br03 Ir02 C2 C00I -93.7(11)
C00M Ir02 C2 C1 -94.1(14)
N007 Ir02 C2 C1 171.8(14)
N006 Ir02 C2 C1 -13.5(14)
Br04 Ir02 C2 C1 132(3)
Br03 Ir02 C2 C1 80.9(13)
C00F Ir01 Br03 Ir02 -47(4)
C00D Ir01 Br03 Ir02 176.3(5)
N008 Ir01 Br03 Ir02 93.5(4)
N005 Ir01 Br03 Ir02 -92.6(3)
Br04 Ir01 Br03 Ir02 0.01(6)
C00M Ir02 Br03 Ir01 -74(4)
C2 Ir02 Br03 Ir01 175.6(4)
N007 Ir02 Br03 Ir01 94.8(4)
N006 Ir02 Br03 Ir01 -90.7(3)
Br04 Ir02 Br03 Ir01 -0.01(6)
C00M Ir02 Br04 Ir01 174.9(5)
C2 Ir02 Br04 Ir01 -52(4)
N007 Ir02 Br04 Ir01 -90.8(3)
N006 Ir02 Br04 Ir01 94.2(4)
Br03 Ir02 Br04 Ir01 0.01(6)
C00F Ir01 Br04 Ir02 174.8(5)
C00D Ir01 Br04 Ir02 -41(4)
N008 Ir01 Br04 Ir02 -91.8(3)
N005 Ir01 Br04 Ir02 93.1(3)
Br03 Ir01 Br04 Ir02 -0.01(6)
C00H C3 N005 C00A 0(2)
C00H C3 N005 Ir01 -169.8(11)
C00F Ir01 N005 C3 173.2(13)
C00D Ir01 N005 C3 79.6(13)
N008 Ir01 N005 C3 120(3)
Br03 Ir01 N005 C3 -11.9(12)
Br04 Ir01 N005 C3 -96.3(12)
C00F Ir01 N005 C00A 3.0(10)
C00D Ir01 N005 C00A -90.6(10)
N008 Ir01 N005 C00A -50(4)
Br03 Ir01 N005 C00A 178.0(10)
Br04 Ir01 N005 C00A 93.5(10)
C00M Ir02 N006 C00P 175.3(13)
C2 Ir02 N006 C00P 86.4(13)
N007 Ir02 N006 C00P 129(3)
Br04 Ir02 N006 C00P -90.4(12)
Br03 Ir02 N006 C00P -6.2(12)
C00M Ir02 N006 C00J 0.2(10)
C2 Ir02 N006 C00J -88.8(11)
N007 Ir02 N006 C00J -46(4)
Br04 Ir02 N006 C00J 94.4(10)
Br03 Ir02 N006 C00J 178.6(10)
C00M Ir02 N007 C00L -85.7(11)
C2 Ir02 N007 C00L 3.2(11)
N006 Ir02 N007 C00L -40(4)
Br04 Ir02 N007 C00L 179.5(10)
Br03 Ir02 N007 C00L 95.3(10)
C00M Ir02 N007 C015 90.4(12)
C2 Ir02 N007 C015 179.3(13)
N006 Ir02 N007 C015 136(3)
Br04 Ir02 N007 C015 -4.4(12)
Br03 Ir02 N007 C015 -88.6(12)
C00F Ir01 N008 C00O 85.7(13)
C00D Ir01 N008 C00O 179.0(13)
N005 Ir01 N008 C00O 138(3)
Br03 Ir01 N008 C00O -89.9(12)
Br04 Ir01 N008 C00O -5.4(13)
C00F Ir01 N008 C00S -93.8(10)
C00D Ir01 N008 C00S -0.5(10)
N005 Ir01 N008 C00S -41(4)
Br03 Ir01 N008 C00S 90.7(10)
Br04 Ir01 N008 C00S 175.1(9)
C3 N005 C00A C00W 0(2)
Ir01 N005 C00A C00W 170.6(11)
C3 N005 C00A C00E -178.5(13)
Ir01 N005 C00A C00E -7.5(15)
C00F Ir01 C00D C00T -89.7(14)
N008 Ir01 C00D C00T 177.4(14)
N005 Ir01 C00D C00T -8.0(14)
Br03 Ir01 C00D C00T 85.4(13)
Br04 Ir01 C00D C00T 126(4)
C00F Ir01 C00D C012 95.5(10)
N008 Ir01 C00D C012 2.6(10)
N005 Ir01 C00D C012 177.2(10)
Br03 Ir01 C00D C012 -89.4(9)
Br04 Ir01 C00D C012 -48(5)
N005 C00A C00E C00X -170.5(13)
C00W C00A C00E C00X 12(2)
N005 C00A C00E C00F 9.7(19)
C00W C00A C00E C00F -168.3(14)
C00X C00E C00F C00G 0(2)
C00A C00E C00F C00G 179.9(13)
C00X C00E C00F Ir01 173.1(11)
C00A C00E C00F Ir01 -7.1(17)
C00D Ir01 C00F C00G -95.2(14)
N008 Ir01 C00F C00G -12.4(14)
N005 Ir01 C00F C00G 174.2(14)
Br03 Ir01 C00F C00G 128(3)
Br04 Ir01 C00F C00G 81.4(14)
C00D Ir01 C00F C00E 92.7(11)
N008 Ir01 C00F C00E 175.6(11)
N005 Ir01 C00F C00E 2.2(10)
Br03 Ir01 C00F C00E -44(4)
Br04 Ir01 C00F C00E -90.6(10)
C00E C00F C00G C011 -1(2)
Ir01 C00F C00G C011 -172.5(12)
N005 C3 C00H C00N 1(2)
C1 C2 C00I C019 3(2)
Ir02 C2 C00I C019 177.7(12)
C1 C2 C00I C00L -172.9(14)
Ir02 C2 C00I C00L 2.3(18)
C00P N006 C00J C018 0(2)
Ir02 N006 C00J C018 175.6(11)
C00P N006 C00J C00U -177.2(13)
Ir02 N006 C00J C00U -1.7(16)
C015 N007 C00L C014 -1(2)
Ir02 N007 C00L C014 175.7(12)
C015 N007 C00L C00I -179.1(13)
Ir02 N007 C00L C00I -2.7(16)
C2 C00I C00L N007 0(2)
C019 C00I C00L N007 -175.0(14)
C2 C00I C00L C014 -178.1(15)
C019 C00I C00L C014 7(3)
C2 Ir02 C00M C00U 95.1(11)
N007 Ir02 C00M C00U 175.8(11)
N006 Ir02 C00M C00U 1.5(11)
Br04 Ir02 C00M C00U -88.9(11)
Br03 Ir02 C00M C00U -16(5)
C2 Ir02 C00M C017 -85.7(13)
N007 Ir02 C00M C017 -5.0(13)
N006 Ir02 C00M C017 -179.3(14)
Br04 Ir02 C00M C017 90.3(13)
Br03 Ir02 C00M C017 163(4)
C3 C00H C00N C00W -2(2)
C00S N008 C00O C00R -1(2)
Ir01 N008 C00O C00R 179.4(11)
C00J N006 C00P C00V 0(2)
Ir02 N006 C00P C00V -175.1(12)
N008 C00O C00R C01C 0(2)
C00O N008 C00S C01J 2(2)
Ir01 N008 C00S C01J -178.4(11)
C00O N008 C00S C012 178.6(13)
Ir01 N008 C00S C012 -1.9(16)
C012 C00D C00T C01E -1(2)
Ir01 C00D C00T C01E -175.2(11)
C017 C00M C00U C01G -1(2)
Ir02 C00M C00U C01G 178.7(11)
C017 C00M C00U C00J 177.8(13)
Ir02 C00M C00U C00J -2.9(17)
N006 C00J C00U C00M 3.1(19)
C018 C00J C00U C00M -174.1(15)
N006 C00J C00U C01G -178.6(13)
C018 C00J C00U C01G 4(2)
N006 C00P C00V C00Z 0(2)
C00H C00N C00W C00A 2(2)
N005 C00A C00W C00N 0(2)
C00E C00A C00W C00N 177.4(15)
C00F C00E C00X C00Y 0(2)
C00A C00E C00X C00Y -179.3(14)
C00E C00X C00Y C011 0(2)
C00P C00V C00Z C018 0(2)
C00X C00Y C011 C00G 0(2)
C00X C00Y C011 C01H -178.8(15)
C00F C00G C011 C00Y 1(2)
C00F C00G C011 C01H 179.4(15)
C01J C00S C012 C01A -5(3)
N008 C00S C012 C01A 179.0(14)
C01J C00S C012 C00D -179.5(14)
N008 C00S C012 C00D 4(2)
C00T C00D C012 C00S 180.0(14)
Ir01 C00D C012 C00S -4.6(17)
C00T C00D C012 C01A 5(2)
Ir01 C00D C012 C01A -179.7(10)
N007 C00L C014 C01B 2(2)
C00I C00L C014 C01B -179.9(16)
C00L N007 C015 C010 0(2)
Ir02 N007 C015 C010 -176.2(12)
C01B C010 C015 N007 0(3)
C2 C1 C016 C01D -1(2)
C2 C1 C016 C01K 177.1(15)
C01F C00K C017 C00M 1(2)
C00Q C00K C017 C00M -175.2(13)
C00U C00M C017 C00K -1(2)
Ir02 C00M C017 C00K -179.8(11)
N006 C00J C018 C00Z 0(2)
C00U C00J C018 C00Z 177.0(15)
C00V C00Z C018 C00J 0(2)
C2 C00I C019 C01D -3(2)
C00L C00I C019 C01D 171.9(15)
C01E C013 C01A C012 0(2)
C00S C012 C01A C013 -179.2(15)
C00D C012 C01A C013 -5(2)
C00L C014 C01B C010 -2(3)
C015 C010 C01B C014 1(3)
C00O C00R C01C C01J 0(2)
C00I C019 C01D C016 2(3)
C1 C016 C01D C019 1(2)
C01K C016 C01D C019 -177.9(16)
C01A C013 C01E C00T 4(2)
C01A C013 C01E C01I -175.3(16)
C00D C00T C01E C013 -4(2)
C00D C00T C01E C01I 175.7(15)
C017 C00K C01F C01G 1(2)
C00Q C00K C01F C01G 176.5(14)
C00K C01F C01G C00U -2(2)
C00M C00U C01G C01F 2(2)
C00J C00U C01G C01F -176.5(14)
C00R C01C C01J C00S 1(2)
C012 C00S C01J C01C -177.9(16)
N008 C00S C01J C01C -2(2)
